data_1541157
loop_
_publ_author_name
'Rahten, A.'
'Leban, I.'
'Zemva, B.'
'Milicev, S.'

_publ_section_title
;
 Crystal structure and vibrational spectra of hydrazinium (2+)
 tri-mue-fluoro bis(pentafluorozirconate (IV)) fluoride and vibrational
 spectra of its hafnium analogue
;
_journal_name_full 'Journal of Crystallographic and Spectroscopic Research'
_journal_page_first 9
_journal_page_last 15
_journal_volume 20
_journal_year 1990
_chemical_formula_sum 'F14 H18 N6 Zr2'
_chemical_name_systematic '(N2 H6)3 (Zr2 F13) F'
_space_group_IT_number 4
_symmetry_space_group_name_Hall 'P 2yb'
_symmetry_space_group_name_H-M 'P 1 21 1'
_cell_angle_alpha 90
_cell_angle_beta 93.88
_cell_angle_gamma 90
_cell_formula_units_Z 2
_cell_length_a 5.67
_cell_length_b 10.984
_cell_length_c 10.601
_cell_volume 658.709
_citation_journal_id_ASTM JCREDB
_cod_data_source_file Rahten_JCREDB_1990_1466.cif
_cod_data_source_block H18F14N6Zr2
_cod_original_cell_volume 658.7094
_cod_original_formula_sum 'H18 F14 N6 Zr2'
_cod_database_code 1541157

loop_
_symmetry_equiv_pos_as_xyz
x,y,z
-x,y+1/2,-z

loop_
_atom_site_label
_atom_site_type_symbol
_atom_site_fract_x
_atom_site_fract_y
_atom_site_fract_z
_atom_site_occupancy
_atom_site_U_iso_or_equiv
N5 N-2 0.5391 0.1445 0.0011 1 0.0
H18 H+1 0.0398 0.0023 0.013 1 0.0
Zr1 Zr+4 0.05108 0.7062 0.62563 1 0.0
H11 H+1 0.0523 0.0395 0.0462 1 0.0
H3 H+1 0.0897 0.0246 0.0659 1 0.0
F10 F-1 0.305 0.8838 0.9865 1 0.0
F8 F-1 0.0327 0.5907 0.4666 1 0.0
H17 H+1 0.0276 0.0136 0.0126 1 0.0
H10 H+1 0.0317 0.0472 0.0487 1 0.0
F9 F-1 -0.1549 0.7963 0.9793 1 0.0
F14 F-1 0.5095 0.2917 0.7531 1 0.0
N6 N-2 0.4152 0.1013 0.1072 1 0.0
H7 H+1 0.0513 0.0643 0.0431 1 0.0
F12 F-1 0.209 0.0665 0.8336 1 0.0
F4 F-1 -0.1737 0.5714 0.6721 1 0.0
H2 H+1 0.0764 0.0276 0.0746 1 0.0
H16 H+1 0.0523 0.008 0.0181 1 0.0
N4 N-2 0.4583 0.4721 0.4692 1 0.0
F11 F-1 -0.2514 0.0217 0.7929 1 0.0
F6 F-1 -0.1475 0.796 0.491 1 0.0
H4 H+1 0.1033 0.0399 0.0833 1 0.0
H14 H+1 0.0451 0.0118 -0.0072 1 0.0
H6 H+1 0.1238 0.0344 0.0739 1 0.0
F7 F-1 0.3373 0.7557 0.5257 1 0.0
N2 N-2 0.0784 0.3671 0.7659 1 0.0
F1 F-1 -0.217 0.7978 0.7329 1 0.0
N3 N-2 0.5677 0.5706 0.4071 1 0.0
H5 H+1 0.0957 0.0408 0.0716 1 0.0
H13 H+1 0.0541 0.0231 -0.0008 1 0.0
F5 F-1 0.2995 0.5697 0.6792 1 0.0
F13 F-1 -0.0612 0.0167 0.0201 1 0.0
H15 H+1 0.0695 0.0118 0.0006 1 0.0
H1 H+1 0.1044 0.0215 0.0792 1 0.0
F3 F-1 0.1474 0.894 0.6784 1 0.0
H9 H+1 0.0531 0.0562 0.0319 1 0.0
Zr2 Zr+4 0.01063 0.90918 0.86209 1 0.0
H8 H+1 0.0726 0.057 0.0416 1 0.0
N1 N-2 0.9342 0.2609 0.7465 1 0.0
H12 H+1 0.0486 0.0487 0.056 1 0.0
F2 F-1 0.1618 0.7291 0.8205 1 0.0
